data_1514646
loop_
_publ_author_name
'Li, Kai'
'Cheng, Gang'
'Ma, Chensheng'
'Guan, Xiangguo'
'Kwok, Wai-Ming'
'Chen, Yong'
'Lu, Wei'
'Che, Chi-Ming'

_publ_section_title
;
 Light-emitting platinum(ii) complexes supported by tetradentate dianionic
 bis(N-heterocyclic carbene) ligands: towards robust blue electrophosphors
;
_journal_issue 6
_journal_name_full 'Chemical Science'
_journal_page_first 2630
_journal_paper_doi 10.1039/c3sc21822h
_journal_volume 4
_journal_year 2013
_chemical_formula_sum 'C19 H13 F2 N4 O3 Pt'
_chemical_formula_weight 578.42
_chemical_name_systematic
;
?
;
_space_group_IT_number 11
_symmetry_cell_setting monoclinic
_symmetry_space_group_name_Hall '-P 2yb'
_symmetry_space_group_name_H-M 'P 1 21/m 1'
_atom_sites_solution_hydrogens geom
_atom_sites_solution_primary direct
_atom_sites_solution_secondary difmap
_audit_creation_method SHELXL-97
_cell_angle_alpha 90.00
_cell_angle_beta 99.1520(10)
_cell_angle_gamma 90.00
_cell_formula_units_Z 4
_cell_length_a 6.9645(4)
_cell_length_b 25.7559(15)
_cell_length_c 9.9824(6)
_cell_measurement_temperature 296(2)
_cell_volume 1767.82(18)
_computing_structure_refinement 'SHELXL-97 (Sheldrick, 1997)'
_computing_structure_solution 'SHELXS-97 (Sheldrick, 1990)'
_diffrn_ambient_temperature 296(2)
_diffrn_measured_fraction_theta_full 0.975
_diffrn_measured_fraction_theta_max 0.975
_diffrn_measurement_device_type 'Bruker Proteum CCD'
_diffrn_measurement_method \w
_diffrn_radiation_monochromator graphite
_diffrn_radiation_source 'fine-focus sealed tube'
_diffrn_radiation_type CuK\a
_diffrn_radiation_wavelength 1.54178
_diffrn_reflns_av_R_equivalents 0.0499
_diffrn_reflns_av_sigmaI/netI 0.0359
_diffrn_reflns_limit_h_max 8
_diffrn_reflns_limit_h_min -7
_diffrn_reflns_limit_k_max 30
_diffrn_reflns_limit_k_min -30
_diffrn_reflns_limit_l_max 11
_diffrn_reflns_limit_l_min -11
_diffrn_reflns_number 15710
_diffrn_reflns_theta_full 66.07
_diffrn_reflns_theta_max 66.07
_diffrn_reflns_theta_min 4.49
_exptl_absorpt_coefficient_mu 15.322
_exptl_absorpt_correction_T_max 0.216
_exptl_absorpt_correction_T_min 0.120
_exptl_absorpt_correction_type multi-scan
_exptl_absorpt_process_details SADABS
_exptl_crystal_colour colorless
_exptl_crystal_density_diffrn 2.173
_exptl_crystal_density_method 'not measured'
_exptl_crystal_description block
_exptl_crystal_F_000 1100
_exptl_crystal_size_max 0.2
_exptl_crystal_size_mid 0.15
_exptl_crystal_size_min 0.10
_refine_diff_density_max 2.079
_refine_diff_density_min -1.906
_refine_diff_density_rms 0.260
_refine_ls_extinction_method none
_refine_ls_goodness_of_fit_ref 1.076
_refine_ls_hydrogen_treatment constr
_refine_ls_matrix_type full
_refine_ls_number_parameters 259
_refine_ls_number_reflns 3089
_refine_ls_number_restraints 744
_refine_ls_restrained_S_all 1.014
_refine_ls_R_factor_all 0.0570
_refine_ls_R_factor_gt 0.0568
_refine_ls_shift/su_max 0.000
_refine_ls_shift/su_mean 0.000
_refine_ls_structure_factor_coef Fsqd
_refine_ls_weighting_details 'calc w=1/[\s^2^(Fo^2^)+(0.0786P)^2^+28.6393P] where P=(Fo^2^+2Fc^2^)/3'
_refine_ls_weighting_scheme calc
_refine_ls_wR_factor_gt 0.1501
_refine_ls_wR_factor_ref 0.1503
_reflns_number_gt 3064
_reflns_number_total 3089
_reflns_threshold_expression >2sigma(I)
_cod_data_source_file c3sc21822h.txt
_cod_data_source_block likai04
_cod_original_sg_symbol_H-M 'P 21/m'
_cod_database_code 1514646

loop_
_symmetry_equiv_pos_as_xyz
'x, y, z'
'-x, y+1/2, -z'
'-x, -y, -z'
'x, -y-1/2, z'

loop_
_atom_site_label
_atom_site_type_symbol
_atom_site_fract_x
_atom_site_fract_y
_atom_site_fract_z
_atom_site_U_iso_or_equiv
_atom_site_adp_type
_atom_site_occupancy
_atom_site_symmetry_multiplicity
_atom_site_calc_flag
_atom_site_refinement_flags
Pt1 Pt 0.41160(7) 0.7500 0.22217(5) 0.0267(2) Uani 1 2 d S
Pt2 Pt -0.06770(7) 0.7500 0.30478(5) 0.0281(2) Uani 1 2 d S
F1 F 0.2081(19) 0.4887(4) 0.0984(16) 0.138(5) Uani 1 1 d .
F2 F -0.282(2) 0.4940(5) 0.4288(18) 0.159(5) Uani 1 1 d U
O1 O 0.3800(13) 0.6954(3) 0.0742(8) 0.052(2) Uani 1 1 d .
O2 O -0.0244(13) 0.6951(4) 0.4530(9) 0.062(2) Uani 1 1 d .
N1 N 0.3770(12) 0.6464(3) 0.3403(9) 0.0363(18) Uani 1 1 d .
N2 N 0.4674(11) 0.7035(3) 0.4919(8) 0.0343(17) Uani 1 1 d .
N3 N -0.1527(13) 0.6456(4) 0.1882(13) 0.058(3) Uani 1 1 d .
N4 N -0.1284(13) 0.7040(5) 0.0359(9) 0.054(3) Uani 1 1 d .
C1 C 0.3403(18) 0.6456(5) 0.0892(16) 0.0583(15) Uani 1 1 d U
C2 C 0.3045(18) 0.6154(5) -0.0302(16) 0.0626(17) Uani 1 1 d U
H2A H 0.3094 0.6310 -0.1136 0.075 Uiso 1 1 calc R
C3 C 0.2617(18) 0.5623(5) -0.0255(17) 0.0669(19) Uani 1 1 d U
H3A H 0.2409 0.5426 -0.1045 0.080 Uiso 1 1 calc R
C4 C 0.2514(19) 0.5410(5) 0.0928(16) 0.0646(16) Uani 1 1 d U
C5 C 0.2839(18) 0.5676(5) 0.2138(16) 0.0629(15) Uani 1 1 d U
H5A H 0.2743 0.5510 0.2951 0.075 Uiso 1 1 calc R
C6 C 0.3320(17) 0.6205(5) 0.2116(15) 0.0594(15) Uani 1 1 d U
C7 C 0.3910(17) 0.6218(5) 0.4649(15) 0.0596(15) Uani 1 1 d U
H7A H 0.3656 0.5869 0.4796 0.072 Uiso 1 1 calc R
C8 C 0.4476(17) 0.6575(5) 0.5598(16) 0.0585(17) Uani 1 1 d U
H8A H 0.4695 0.6525 0.6532 0.070 Uiso 1 1 calc R
C9 C 0.4227(16) 0.6967(5) 0.3565(15) 0.0521(15) Uani 1 1 d U
C10 C 0.563(2) 0.7500 0.5524(19) 0.051(2) Uani 1 2 d SU
H10A H 0.6978 0.7500 0.5394 0.061 Uiso 1 2 calc SR
H10B H 0.5595 0.7500 0.6492 0.061 Uiso 1 2 calc SR
C11 C -0.0830(12) 0.6452(2) 0.4372(10) 0.0627(16) Uani 1 1 d GU
C12 C -0.0770(12) 0.6176(3) 0.5574(8) 0.0671(17) Uani 1 1 d GU
H12A H -0.0304 0.6334 0.6400 0.081 Uiso 1 1 calc R
C13 C -0.1408(13) 0.5665(3) 0.5543(8) 0.0714(19) Uani 1 1 d GU
H13A H -0.1368 0.5480 0.6347 0.086 Uiso 1 1 calc R
C14 C -0.2105(12) 0.5429(2) 0.4309(10) 0.0706(18) Uani 1 1 d GU
C15 C -0.2164(13) 0.5705(3) 0.3106(8) 0.0685(17) Uani 1 1 d GU
H15A H -0.2631 0.5547 0.2281 0.082 Uiso 1 1 calc R
C16 C -0.1527(13) 0.6217(3) 0.3138(8) 0.0634(15) Uani 1 1 d GU
C17 C -0.1851(19) 0.6225(6) 0.0582(17) 0.0665(16) Uani 1 1 d U
H17A H -0.2121 0.5875 0.0418 0.080 Uiso 1 1 calc R
C18 C -0.1721(18) 0.6562(5) -0.0334(17) 0.0664(17) Uani 1 1 d U
H18A H -0.1880 0.6507 -0.1266 0.080 Uiso 1 1 calc R
C19 C -0.1175(17) 0.6971(5) 0.1704(16) 0.0583(15) Uani 1 1 d U
C20 C -0.068(3) 0.7500 -0.030(2) 0.062(2) Uani 1 2 d SU
H20A H -0.1260 0.7500 -0.1249 0.074 Uiso 1 2 calc SR
H20B H 0.0723 0.7500 -0.0246 0.074 Uiso 1 2 calc SR
O1S O 0.453(3) 0.7500 -0.1547(18) 0.102(5) Uani 1 2 d SU
H1SA H 0.4625 0.7635 -0.0795 0.122 Uiso 0.50 1 calc PR
O2S O 0.087(5) 0.7500 0.701(4) 0.205(14) Uani 1 2 d SU
H2SA H 0.0298 0.7690 0.6421 0.246 Uiso 0.50 1 calc PR

loop_
_atom_site_aniso_label
_atom_site_aniso_U_11
_atom_site_aniso_U_22
_atom_site_aniso_U_33
_atom_site_aniso_U_23
_atom_site_aniso_U_13
_atom_site_aniso_U_12
Pt1 0.0258(3) 0.0293(3) 0.0254(3) 0.000 0.0051(2) 0.000
Pt2 0.0235(3) 0.0309(3) 0.0299(3) 0.000 0.0041(2) 0.000
F1 0.141(10) 0.051(5) 0.216(14) -0.055(7) 0.005(10) -0.025(6)
F2 0.154(9) 0.103(7) 0.225(10) 0.043(7) 0.044(8) -0.005(7)
O1 0.064(5) 0.056(5) 0.039(4) -0.016(4) 0.015(4) -0.008(4)
O2 0.061(5) 0.071(6) 0.056(5) 0.030(4) 0.012(4) 0.007(4)
N1 0.031(4) 0.026(4) 0.053(5) -0.003(3) 0.008(4) 0.001(3)
N2 0.032(4) 0.040(4) 0.031(4) 0.011(3) 0.007(3) 0.002(3)
N3 0.030(5) 0.036(5) 0.109(9) -0.028(5) 0.012(5) 0.001(4)
N4 0.033(5) 0.088(8) 0.040(5) -0.033(5) 0.000(4) 0.001(5)
C1 0.039(3) 0.049(3) 0.089(3) -0.008(3) 0.018(3) 0.004(3)
C2 0.045(3) 0.054(3) 0.090(4) -0.011(3) 0.016(3) 0.003(3)
C3 0.049(3) 0.056(3) 0.096(4) -0.017(3) 0.014(3) 0.001(3)
C4 0.048(3) 0.051(3) 0.096(4) -0.010(3) 0.015(3) 0.002(3)
C5 0.045(3) 0.051(3) 0.095(3) -0.004(3) 0.017(3) 0.004(2)
C6 0.041(3) 0.049(3) 0.090(3) -0.005(2) 0.017(3) 0.005(2)
C7 0.042(3) 0.048(3) 0.092(3) 0.004(3) 0.018(3) 0.005(2)
C8 0.041(3) 0.049(3) 0.088(4) 0.007(3) 0.017(3) 0.004(3)
C9 0.034(3) 0.043(3) 0.083(3) 0.000(3) 0.022(3) 0.002(2)
C10 0.035(4) 0.045(4) 0.075(5) 0.000 0.017(4) 0.000
C11 0.041(3) 0.054(3) 0.096(3) 0.007(3) 0.021(3) 0.006(3)
C12 0.047(3) 0.057(3) 0.099(4) 0.009(3) 0.018(3) 0.007(3)
C13 0.051(3) 0.060(4) 0.106(4) 0.016(3) 0.020(3) 0.009(3)
C14 0.051(3) 0.056(3) 0.108(4) 0.010(3) 0.020(3) 0.006(3)
C15 0.048(3) 0.055(3) 0.104(4) 0.002(3) 0.017(3) 0.006(3)
C16 0.043(3) 0.051(3) 0.098(3) 0.002(3) 0.018(3) 0.007(2)
C17 0.047(3) 0.056(3) 0.098(3) -0.010(3) 0.016(3) 0.004(3)
C18 0.046(3) 0.059(3) 0.095(4) -0.013(3) 0.014(3) 0.006(3)
C19 0.039(3) 0.049(3) 0.090(3) -0.005(3) 0.019(3) 0.005(2)
C20 0.042(4) 0.057(4) 0.090(4) 0.000 0.018(4) 0.000
O1S 0.101(9) 0.130(9) 0.077(8) 0.000 0.023(7) 0.000
O2S 0.198(16) 0.222(16) 0.192(16) 0.000 0.027(9) 0.000

loop_
_atom_type_symbol
_atom_type_description
_atom_type_scat_dispersion_real
_atom_type_scat_dispersion_imag
_atom_type_scat_source
C C 0.0181 0.0091 'International Tables Vol C Tables 4.2.6.8 and 6.1.1.4'
H H 0.0000 0.0000 'International Tables Vol C Tables 4.2.6.8 and 6.1.1.4'
N N 0.0311 0.0180 'International Tables Vol C Tables 4.2.6.8 and 6.1.1.4'
O O 0.0492 0.0322 'International Tables Vol C Tables 4.2.6.8 and 6.1.1.4'
F F 0.0727 0.0534 'International Tables Vol C Tables 4.2.6.8 and 6.1.1.4'
Pt Pt -4.5932 6.9264 'International Tables Vol C Tables 4.2.6.8 and 6.1.1.4'

loop_
_geom_angle_atom_site_label_1
_geom_angle_atom_site_label_2
_geom_angle_atom_site_label_3
_geom_angle
_geom_angle_site_symmetry_1
_geom_angle_site_symmetry_3
C9 Pt1 C9 91.8(8) 4_575 .
C9 Pt1 O1 175.8(4) 4_575 .
C9 Pt1 O1 90.0(5) . .
C9 Pt1 O1 90.0(5) 4_575 4_575
C9 Pt1 O1 175.8(4) . 4_575
O1 Pt1 O1 88.0(5) . 4_575
C19 Pt2 C19 91.3(9) . 4_575
C19 Pt2 O2 177.2(5) . 4_575
C19 Pt2 O2 90.2(6) 4_575 4_575
C19 Pt2 O2 90.2(6) . .
C19 Pt2 O2 177.2(5) 4_575 .
O2 Pt2 O2 88.1(6) 4_575 .
C1 O1 Pt1 126.2(8) . .
C11 O2 Pt2 124.7(7) . .
C9 N1 C7 110.7(11) . .
C9 N1 C6 124.8(11) . .
C7 N1 C6 124.3(10) . .
C9 N2 C8 110.8(10) . .
C9 N2 C10 122.7(10) . .
C8 N2 C10 125.3(11) . .
C19 N3 C16 124.8(11) . .
C19 N3 C17 107.2(13) . .
C16 N3 C17 128.0(10) . .
C19 N4 C18 110.2(12) . .
C19 N4 C20 125.9(12) . .
C18 N4 C20 122.9(12) . .
O1 C1 C6 125.9(13) . .
O1 C1 C2 116.8(13) . .
C6 C1 C2 117.3(12) . .
C3 C2 C1 121.3(15) . .
C3 C2 H2A 119.3 . .
C1 C2 H2A 119.3 . .
C4 C3 C2 118.7(14) . .
C4 C3 H3A 120.6 . .
C2 C3 H3A 120.6 . .
C3 C4 C5 123.6(13) . .
C3 C4 F1 119.2(15) . .
C5 C4 F1 117.2(15) . .
C4 C5 C6 118.5(14) . .
C4 C5 H5A 120.7 . .
C6 C5 H5A 120.7 . .
C1 C6 C5 120.5(14) . .
C1 C6 N1 122.4(12) . .
C5 C6 N1 117.1(13) . .
C8 C7 N1 106.9(11) . .
C8 C7 H7A 126.5 . .
N1 C7 H7A 126.5 . .
C7 C8 N2 106.5(13) . .
C7 C8 H8A 126.7 . .
N2 C8 H8A 126.7 . .
N1 C9 N2 105.0(11) . .
N1 C9 Pt1 128.9(10) . .
N2 C9 Pt1 126.0(9) . .
N2 C10 N2 111.0(13) . 4_575
N2 C10 H10A 109.4 . .
N2 C10 H10A 109.4 4_575 .
N2 C10 H10B 109.4 . .
N2 C10 H10B 109.4 4_575 .
H10A C10 H10B 108.0 . .
O2 C11 C12 114.8(7) . .
O2 C11 C16 125.2(7) . .
C12 C11 C16 120.0 . .
C11 C12 C13 120.0 . .
C11 C12 H12A 120.0 . .
C13 C12 H12A 120.0 . .
C14 C13 C12 120.0 . .
C14 C13 H13A 120.0 . .
C12 C13 H13A 120.0 . .
F2 C14 C13 119.7(10) . .
F2 C14 C15 120.2(10) . .
C13 C14 C15 120.0 . .
C16 C15 C14 120.0 . .
C16 C15 H15A 120.0 . .
C14 C15 H15A 120.0 . .
C15 C16 C11 120.0 . .
C15 C16 N3 116.3(7) . .
C11 C16 N3 123.6(7) . .
C18 C17 N3 110.6(13) . .
C18 C17 H17A 124.7 . .
N3 C17 H17A 124.7 . .
C17 C18 N4 106.0(14) . .
C17 C18 H18A 127.0 . .
N4 C18 H18A 127.0 . .
N4 C19 N3 106.0(12) . .
N4 C19 Pt2 125.7(10) . .
N3 C19 Pt2 128.3(12) . .
N4 C20 N4 109.7(15) . 4_575
N4 C20 H20A 109.7 . .
N4 C20 H20A 109.7 4_575 .
N4 C20 H20B 109.7 . .
N4 C20 H20B 109.7 4_575 .
H20A C20 H20B 108.2 . .

loop_
_geom_bond_atom_site_label_1
_geom_bond_atom_site_label_2
_geom_bond_distance
_geom_bond_site_symmetry_2
Pt1 C9 1.911(13) 4_575
Pt1 C9 1.911(13) .
Pt1 O1 2.026(7) .
Pt1 O1 2.026(7) 4_575
Pt2 C19 1.905(14) .
Pt2 C19 1.905(14) 4_575
Pt2 O2 2.034(8) 4_575
Pt2 O2 2.034(8) .
F1 C4 1.381(16) .
F2 C14 1.354(14) .
O1 C1 1.324(15) .
O2 C11 1.349(11) .
N1 C9 1.338(14) .
N1 C7 1.386(17) .
N1 C6 1.437(16) .
N2 C9 1.350(16) .
N2 C8 1.382(15) .
N2 C10 1.453(13) .
N3 C19 1.366(16) .
N3 C16 1.397(15) .
N3 C17 1.412(19) .
N4 C19 1.345(18) .
N4 C18 1.421(17) .
N4 C20 1.450(16) .
C1 C6 1.39(2) .
C1 C2 1.41(2) .
C2 C3 1.401(19) .
C2 H2A 0.9300 .
C3 C4 1.31(2) .
C3 H3A 0.9300 .
C4 C5 1.38(2) .
C5 C6 1.404(19) .
C5 H5A 0.9300 .
C7 C8 1.335(19) .
C7 H7A 0.9300 .
C8 H8A 0.9300 .
C10 N2 1.453(13) 4_575
C10 H10A 0.9700 .
C10 H10B 0.9700 .
C11 C12 1.3900 .
C11 C16 1.3900 .
C12 C13 1.3900 .
C12 H12A 0.9300 .
C13 C14 1.3900 .
C13 H13A 0.9300 .
C14 C15 1.3900 .
C15 C16 1.3900 .
C15 H15A 0.9300 .
C17 C18 1.27(2) .
C17 H17A 0.9300 .
C18 H18A 0.9300 .
C20 N4 1.450(16) 4_575
C20 H20A 0.9700 .
C20 H20B 0.9700 .
O1S H1SA 0.8200 .
O2S H2SA 0.8200 .
